data_7134346
loop_
_publ_author_name
'Sk, Asikul'
'Banerji, Biswadip'

_publ_section_title
;
 Access to pyrido-pyrimidinone and imidazopyridine via Fe(iii)-mediated
 denitrogenative annulation of tetrazolopyridine with \b-keto ester
;
_journal_issue 34
_journal_name_full 'Chemical Communications'
_journal_page_first 6312
_journal_page_last 6315
_journal_paper_doi 10.1039/D5CC00258C
_journal_volume 61
_journal_year 2025
_chemical_formula_moiety 'C14 H10 N2 O2'
_chemical_formula_sum 'C14 H10 N2 O2'
_chemical_formula_weight 238.248
_chemical_name_systematic 2-(benzo[d][1,3]dioxol-5-yl)imidazo[1,2-a]pyridine
_space_group_crystal_system monoclinic
_space_group_IT_number 13
_space_group_name_Hall '-P 2yc'
_space_group_name_H-M_alt 'P 1 2/c 1'
_symmetry_Int_Tables_number 13
_audit_creation_date 2024-02-19
_audit_creation_method
;
Olex2 1.5-alpha
(compiled 2024.02.16 svn.r378c4104 for OlexSys, GUI svn.r6928)
;
_audit_update_record
;
2024-02-19 deposited with the CCDC.	2025-03-24 downloaded from the CCDC.
;
_cell_angle_alpha 90
_cell_angle_beta 103.337(1)
_cell_angle_gamma 90
_cell_formula_units_Z 8
_cell_length_a 17.4261(6)
_cell_length_b 6.7139(2)
_cell_length_c 19.0884(7)
_cell_measurement_reflns_used 9955
_cell_measurement_temperature 121.00
_cell_measurement_theta_max 68.24
_cell_measurement_theta_min 3.10
_cell_volume 2173.06(13)
_computing_cell_refinement 'SAINT V8.40B (?, 2016)'
_computing_data_reduction 'SAINT V8.40B (?, 2016)'
_computing_molecular_graphics 'Olex2 1.5-alpha (Dolomanov et al., 2009)'
_computing_publication_material 'Olex2 1.5-alpha (Dolomanov et al., 2009)'
_computing_structure_refinement 'olex2.refine 1.5-alpha (Bourhis et al., 2015)'
_diffrn_ambient_temperature 121.00
_diffrn_measured_fraction_theta_full 0.9621
_diffrn_measured_fraction_theta_max 0.9566
_diffrn_measurement_device_type 'Bruker APEX-II CCD'
_diffrn_measurement_method '\f and \w scans'
_diffrn_radiation_type 'Cu K\a'
_diffrn_radiation_wavelength 1.54178
_diffrn_reflns_av_R_equivalents 0.0617
_diffrn_reflns_av_unetI/netI 0.0205
_diffrn_reflns_Laue_measured_fraction_full 0.9621
_diffrn_reflns_Laue_measured_fraction_max 0.9566
_diffrn_reflns_limit_h_max 19
_diffrn_reflns_limit_h_min -21
_diffrn_reflns_limit_k_max 7
_diffrn_reflns_limit_k_min -8
_diffrn_reflns_limit_l_max 22
_diffrn_reflns_limit_l_min -21
_diffrn_reflns_number 103152
_diffrn_reflns_point_group_measured_fraction_full 0.9621
_diffrn_reflns_point_group_measured_fraction_max 0.9566
_diffrn_reflns_theta_full 67.6786
_diffrn_reflns_theta_max 68.24
_diffrn_reflns_theta_min 2.61
_diffrn_source_current 1.2
_diffrn_source_power 0.06
_diffrn_source_voltage 50.0
_diffrn_standards_number 0
_exptl_absorpt_coefficient_mu 0.817
_exptl_absorpt_correction_T_max 0.7531
_exptl_absorpt_correction_T_min 0.5330
_exptl_absorpt_correction_type none
_exptl_absorpt_process_details
;
SADABS-2016/2 (Bruker,2016/2) was used for absorption correction.
wR2(int) was 0.1578 before and 0.0955 after correction.
The Ratio of minimum to maximum transmission is 0.7077.
The \l/2 correction factor is Not present.
;
_exptl_crystal_colour White
_exptl_crystal_density_diffrn 1.456
_exptl_crystal_description needle
_exptl_crystal_F_000 995.511
_exptl_crystal_size_max 0.3
_exptl_crystal_size_mid 0.1
_exptl_crystal_size_min 0.1
_refine_diff_density_max 0.3109
_refine_diff_density_min -0.3050
_refine_diff_density_rms 0.0724
_refine_ls_d_res_high 0.8301
_refine_ls_d_res_low 16.9561
_refine_ls_extinction_coef 0.030(2)
_refine_ls_extinction_expression Fc^*^=kFc[1+0.001xFc^2^\l^3^/sin(2\q)]^-1/4^
_refine_ls_goodness_of_fit_ref 1.0416
_refine_ls_hydrogen_treatment constr
_refine_ls_matrix_type full
_refine_ls_number_constraints 38
_refine_ls_number_parameters 326
_refine_ls_number_reflns 3810
_refine_ls_number_restraints 0
_refine_ls_restrained_S_all 1.0416
_refine_ls_R_factor_all 0.0524
_refine_ls_R_factor_gt 0.0519
_refine_ls_shift/su_max 0.0004
_refine_ls_shift/su_mean 0.0001
_refine_ls_structure_factor_coef Fsqd
_refine_ls_weighting_details 'w=1/[\s^2^(Fo^2^)+(0.0958P)^2^+0.9876P] where P=(Fo^2^+2Fc^2^)/3'
_refine_ls_weighting_scheme calc
_refine_ls_wR_factor_gt 0.1466
_refine_ls_wR_factor_ref 0.1473
_reflns_Friedel_coverage 0.0
_reflns_limit_h_max 20
_reflns_limit_h_min -20
_reflns_limit_k_max 8
_reflns_limit_k_min 0
_reflns_limit_l_max 22
_reflns_limit_l_min 0
_reflns_number_gt 3732
_reflns_number_total 3810
_reflns_threshold_expression I>=2u(I)
_cod_data_source_file d5cc00258c2.cif
_cod_data_source_block BBAS_144_a
_cod_depositor_comments 'Adding full bibliography for 7134345--7134346.cif.'
_cod_database_code 7134346
_olex2_refinement_description
;
1. Fixed Uiso
 At 1.2 times of:
  All C(H) groups, All C(H,H) groups
2.a Secondary CH2 refined with riding coordinates:
 C14(H14a,H14b), C010(H01a,H01b)
2.b Aromatic/amide H refined with riding coordinates:
 C10(H10), C9(H9), C13(H13), C00V(H00V), C00N(H00N), C00B(H00B), C1(H1),
 C2(H2), C3(H3), C4(H4), C00T(H00T), C00Y(H00Y), C00P(H00P), C00G(H00G),
 C00C(H00C), C7(H7)
;
_olex2_submission_special_instructions 'No special instructions were received'

loop_
_space_group_symop_id
_space_group_symop_operation_xyz
1 x,y,z
2 -x,y,-z+1/2
3 -x,-y,-z
4 x,-y,z-1/2

loop_
_atom_site_label
_atom_site_type_symbol
_atom_site_fract_x
_atom_site_fract_y
_atom_site_fract_z
_atom_site_U_iso_or_equiv
_atom_site_adp_type
_atom_site_occupancy
_atom_site_refinement_flags_posn
O O 0.23848(7) 0.86395(18) 0.28688(7) 0.0366(3) Uani 1.000000 .
O1 O -0.01961(7) 1.20884(19) 0.35587(7) 0.0398(3) Uani 1.000000 .
O003 O 0.12420(8) 0.7078(2) 0.22457(7) 0.0450(4) Uani 1.000000 .
O2 O 0.03864(8) 1.35050(19) 0.46629(7) 0.0408(4) Uani 1.000000 .
N005 N 0.38998(8) 0.3808(2) 0.48455(7) 0.0289(3) Uani 1.000000 .
N006 N 0.39063(8) 0.0602(2) 0.51840(7) 0.0287(3) Uani 1.000000 .
N2 N 0.24580(8) 0.8496(2) 0.61118(7) 0.0322(4) Uani 1.000000 .
N1 N 0.27793(8) 0.5260(2) 0.61002(7) 0.0285(3) Uani 1.000000 .
C8 C 0.14599(9) 0.8732(2) 0.49527(9) 0.0277(4) Uani 1.000000 .
C00A C 0.32489(9) 0.2837(2) 0.44431(8) 0.0272(4) Uani 1.000000 .
C00B C 0.28590(9) 0.5849(2) 0.36946(9) 0.0283(4) Uani 1.000000 .
C00C C 0.32405(9) 0.0874(2) 0.46448(9) 0.0289(4) Uani 1.000000 .
C6 C 0.20405(9) 0.7613(2) 0.54868(8) 0.0280(4) Uani 1.000000 .
C00E C 0.26817(9) 0.3898(2) 0.38763(8) 0.0275(4) Uani 1.000000 .
C11 C 0.03339(9) 1.0772(3) 0.39600(9) 0.0309(4) Uani 1.000000 .
C00G C 0.50093(10) 0.2563(3) 0.58148(9) 0.0326(4) Uani 1.000000 .
C00H C 0.42946(9) 0.2434(2) 0.52878(9) 0.0283(4) Uani 1.000000 .
C13 C 0.12337(9) 1.0653(2) 0.51259(9) 0.0298(4) Uani 1.000000 .
C00J C 0.16571(10) 0.5819(3) 0.27689(9) 0.0322(4) Uani 1.000000 .
C9 C 0.11196(10) 0.7904(3) 0.42812(9) 0.0304(4) Uani 1.000000 .
C00L C 0.23373(9) 0.6752(2) 0.31375(9) 0.0292(4) Uani 1.000000 .
C12 C 0.06766(10) 1.1618(3) 0.46218(9) 0.0304(4) Uani 1.000000 .
C00N C 0.19854(10) 0.2987(3) 0.35103(9) 0.0323(4) Uani 1.000000 .
C7 C 0.22302(9) 0.5629(2) 0.54691(9) 0.0297(4) Uani 1.000000 .
C00P C 0.52977(10) 0.0914(3) 0.62014(9) 0.0362(4) Uani 1.000000 .
C1 C 0.31664(10) 0.3529(3) 0.63572(9) 0.0335(4) Uani 1.000000 .
C5 C 0.28996(10) 0.7057(2) 0.64750(9) 0.0304(4) Uani 1.000000 .
C10 C 0.05469(10) 0.8922(3) 0.37725(9) 0.0327(4) Uani 1.000000 .
C00T C 0.42015(10) -0.1071(3) 0.55702(9) 0.0345(4) Uani 1.000000 .
C3 C 0.38482(11) 0.5377(3) 0.73930(10) 0.0403(4) Uani 1.000000 .
C00V C 0.14551(10) 0.3945(3) 0.29474(10) 0.0360(4) Uani 1.000000 .
C4 C 0.34538(11) 0.7077(3) 0.71464(10) 0.0391(4) Uani 1.000000 .
C14 C -0.02260(10) 1.3751(3) 0.40274(10) 0.0365(4) Uani 1.000000 .
C00Y C 0.48859(11) -0.0918(3) 0.60785(10) 0.0375(4) Uani 1.000000 .
C2 C 0.37020(10) 0.3581(3) 0.69955(10) 0.0368(4) Uani 1.000000 .
C010 C 0.17137(11) 0.8817(3) 0.22813(10) 0.0439(5) Uani 1.000000 .
H10 H 0.03163(10) 0.8353(3) 0.33169(9) 0.0393(5) Uiso 1.000000 R
H9 H 0.12812(10) 0.6616(3) 0.41671(9) 0.0365(5) Uiso 1.000000 R
H13 H 0.14611(9) 1.1252(2) 0.55769(9) 0.0357(5) Uiso 1.000000 R
H00V H 0.09787(10) 0.3326(3) 0.27016(10) 0.0432(5) Uiso 1.000000 R
H00N H 0.18671(10) 0.1682(3) 0.36461(9) 0.0388(5) Uiso 1.000000 R
H00B H 0.33215(9) 0.6514(2) 0.39479(9) 0.0340(5) Uiso 1.000000 R
H1 H 0.30599(10) 0.2323(3) 0.60923(9) 0.0401(5) Uiso 1.000000 R
H2 H 0.39814(10) 0.2406(3) 0.71778(10) 0.0442(5) Uiso 1.000000 R
H3 H 0.42278(11) 0.5394(3) 0.78390(10) 0.0484(5) Uiso 1.000000 R
H4 H 0.35492(11) 0.8267(3) 0.74220(10) 0.0470(5) Uiso 1.000000 R
H00T H 0.39313(10) -0.2308(3) 0.54826(9) 0.0414(5) Uiso 1.000000 R
H00Y H 0.50915(11) -0.2055(3) 0.63555(10) 0.0450(5) Uiso 1.000000 R
H00P H 0.57788(10) 0.0992(3) 0.65562(9) 0.0434(5) Uiso 1.000000 R
H00G H 0.52865(10) 0.3791(3) 0.58989(9) 0.0391(5) Uiso 1.000000 R
H00C H 0.28533(9) -0.0098(2) 0.44510(9) 0.0347(5) Uiso 1.000000 R
H7 H 0.20245(9) 0.4702(2) 0.50973(9) 0.0356(5) Uiso 1.000000 R
H14a H -0.01498(10) 1.5013(3) 0.37836(10) 0.0438(5) Uiso 1.000000 R
H14b H -0.07457(10) 1.3800(3) 0.41537(10) 0.0438(5) Uiso 1.000000 R
H01a H 0.14021(11) 1.0005(3) 0.23494(10) 0.0527(6) Uiso 1.000000 R
H01b H 0.18867(11) 0.8980(3) 0.18258(10) 0.0527(6) Uiso 1.000000 R

loop_
_atom_site_aniso_label
_atom_site_aniso_U_11
_atom_site_aniso_U_22
_atom_site_aniso_U_33
_atom_site_aniso_U_12
_atom_site_aniso_U_13
_atom_site_aniso_U_23
O 0.0373(7) 0.0286(6) 0.0398(7) 0.0014(5) 0.0001(5) 0.0068(5)
O1 0.0376(7) 0.0381(7) 0.0378(7) 0.0068(5) -0.0032(5) 0.0018(5)
O003 0.0470(8) 0.0342(7) 0.0425(7) 0.0013(6) -0.0131(6) 0.0046(6)
O2 0.0449(7) 0.0331(7) 0.0392(7) 0.0114(6) -0.0009(6) -0.0031(5)
N005 0.0260(7) 0.0276(7) 0.0317(7) -0.0013(5) 0.0037(5) 0.0006(5)
N006 0.0295(7) 0.0274(7) 0.0295(7) 0.0016(6) 0.0073(5) 0.0019(6)
N2 0.0369(8) 0.0264(7) 0.0310(7) -0.0015(6) 0.0034(6) -0.0025(6)
N1 0.0291(7) 0.0277(7) 0.0287(7) 0.0002(6) 0.0065(5) -0.0013(5)
C8 0.0255(8) 0.0273(8) 0.0303(8) -0.0023(6) 0.0063(6) -0.0003(6)
C00A 0.0248(7) 0.0285(8) 0.0280(8) -0.0004(6) 0.0055(6) -0.0007(6)
C00B 0.0245(8) 0.0295(8) 0.0303(8) -0.0004(6) 0.0049(6) -0.0021(6)
C00C 0.0276(8) 0.0286(8) 0.0296(8) -0.0015(6) 0.0047(6) -0.0014(6)
C6 0.0259(8) 0.0285(8) 0.0296(8) -0.0018(6) 0.0063(6) -0.0019(6)
C00E 0.0262(8) 0.0274(8) 0.0291(8) 0.0009(6) 0.0069(6) -0.0018(6)
C11 0.0257(8) 0.0327(9) 0.0329(8) -0.0015(7) 0.0039(6) 0.0040(7)
C00G 0.0283(8) 0.0347(9) 0.0334(9) -0.0010(7) 0.0045(7) 0.0000(7)
C00H 0.0284(8) 0.0272(8) 0.0297(8) -0.0003(6) 0.0078(6) 0.0007(6)
C13 0.0310(8) 0.0280(8) 0.0293(8) -0.0016(7) 0.0049(6) -0.0027(6)
C00J 0.0341(9) 0.0317(9) 0.0276(8) 0.0050(7) 0.0004(6) -0.0013(7)
C9 0.0294(8) 0.0285(8) 0.0330(9) -0.0019(7) 0.0064(6) -0.0028(7)
C00L 0.0299(8) 0.0272(8) 0.0308(8) 0.0030(7) 0.0077(6) 0.0007(6)
C12 0.0298(8) 0.0279(8) 0.0337(9) -0.0001(7) 0.0075(7) -0.0003(7)
C00N 0.0308(8) 0.0285(9) 0.0356(9) -0.0024(7) 0.0035(7) -0.0010(7)
C7 0.0297(8) 0.0290(8) 0.0284(8) 0.0003(7) 0.0026(6) -0.0046(6)
C00P 0.0320(9) 0.0441(10) 0.0316(9) 0.0047(8) 0.0053(7) 0.0027(7)
C1 0.0375(9) 0.0280(9) 0.0354(9) 0.0051(7) 0.0096(7) 0.0017(7)
C5 0.0325(8) 0.0273(8) 0.0306(8) -0.0022(7) 0.0058(7) -0.0014(7)
C10 0.0311(8) 0.0341(9) 0.0313(9) -0.0046(7) 0.0039(7) -0.0029(7)
C00T 0.0404(9) 0.0278(9) 0.0364(9) 0.0029(7) 0.0110(7) 0.0051(7)
C3 0.0426(10) 0.0422(10) 0.0318(9) -0.0039(8) -0.0003(7) 0.0066(8)
C00V 0.0316(9) 0.0334(9) 0.0381(10) -0.0024(7) -0.0022(7) -0.0045(7)
C4 0.0476(10) 0.0334(9) 0.0316(9) -0.0041(8) -0.0008(8) 0.0002(7)
C14 0.0315(9) 0.0331(9) 0.0422(10) 0.0044(7) 0.0026(7) 0.0048(7)
C00Y 0.0404(9) 0.0371(10) 0.0344(9) 0.0090(8) 0.0075(7) 0.0086(7)
C2 0.0374(9) 0.0357(10) 0.0371(10) 0.0054(8) 0.0081(7) 0.0071(7)
C010 0.0397(10) 0.0458(11) 0.0401(10) -0.0006(9) -0.0030(8) 0.0131(8)

loop_
_atom_type_symbol
_atom_type_scat_dispersion_real
_atom_type_scat_dispersion_imag
_atom_type_scat_Cromer_Mann_a1
_atom_type_scat_Cromer_Mann_a2
_atom_type_scat_Cromer_Mann_a3
_atom_type_scat_Cromer_Mann_a4
_atom_type_scat_Cromer_Mann_b1
_atom_type_scat_Cromer_Mann_b2
_atom_type_scat_Cromer_Mann_b3
_atom_type_scat_Cromer_Mann_b4
_atom_type_scat_Cromer_Mann_c
_atom_type_scat_source
_atom_type_scat_dispersion_source
C 0.01788 0.00908 2.31000 1.02000 1.58860 0.86500 20.84390 10.20750 0.56870 51.65120 0.21560 'International Tables Volume C Table 6.1.1.4 (pp. 500-502)' 'Brennan, Cowan, Rev. Sci. Instrum., 1992, 63, 850'
H 0.00000 0.00000 0.49300 0.32291 0.14019 0.04081 10.51090 26.12570 3.14236 57.79970 0.00304 'International Tables Volume C Table 6.1.1.4 (pp. 500-502)' 'Brennan, Cowan, Rev. Sci. Instrum., 1992, 63, 850'
N 0.03110 0.01806 12.21260 3.13220 2.01250 1.16630 0.00570 9.89330 28.99750 0.58260 -11.52900 'International Tables Volume C Table 6.1.1.4 (pp. 500-502)' 'Brennan, Cowan, Rev. Sci. Instrum., 1992, 63, 850'
O 0.04960 0.03233 3.04850 2.28680 1.54630 0.86700 13.27710 5.70110 0.32390 32.90890 0.25080 'International Tables Volume C Table 6.1.1.4 (pp. 500-502)' 'Brennan, Cowan, Rev. Sci. Instrum., 1992, 63, 850'

loop_
_geom_angle_atom_site_label_1
_geom_angle_atom_site_label_2
_geom_angle_atom_site_label_3
_geom_angle
_geom_angle_site_symmetry_1
_geom_angle_site_symmetry_3
_geom_angle_publ_flag
C010 O C00L 105.13(13) . . ?
C14 O1 C11 105.55(13) . . ?
C010 O003 C00J 105.56(13) . . ?
C14 O2 C12 105.73(13) . . ?
C00H N005 C00A 105.32(13) . . ?
C00H N006 C00C 106.70(13) . . ?
C00T N006 C00C 131.00(15) . . ?
C00T N006 C00H 122.28(14) . . ?
C5 N2 C6 105.38(14) . . ?
C1 N1 C7 130.44(14) . . ?
C5 N1 C7 106.55(13) . . ?
C5 N1 C1 123.01(14) . . ?
C13 C8 C6 119.40(14) . . ?
C9 C8 C6 120.80(15) . . ?
C9 C8 C13 119.79(15) . . ?
C00C C00A N005 110.98(14) . . ?
C00E C00A N005 120.51(15) . . ?
C00E C00A C00C 128.50(15) . . ?
C00L C00B C00E 117.32(15) . . ?
H00B C00B C00E 121.34(9) . . ?
H00B C00B C00L 121.34(10) . . ?
C00A C00C N006 106.00(14) . . ?
H00C C00C N006 127.00(9) . . ?
H00C C00C C00A 127.00(9) . . ?
C8 C6 N2 121.48(15) . . ?
C7 C6 N2 110.85(14) . . ?
C7 C6 C8 127.63(15) . . ?
C00B C00E C00A 118.95(14) . . ?
C00N C00E C00A 121.04(15) . . ?
C00N C00E C00B 119.99(15) . . ?
C12 C11 O1 109.65(15) . . ?
C10 C11 O1 128.72(15) . . ?
C10 C11 C12 121.59(16) . . ?
C00P C00G C00H 119.39(16) . . ?
H00G C00G C00H 120.30(10) . . ?
H00G C00G C00P 120.30(11) . . ?
N006 C00H N005 111.00(14) . . ?
C00G C00H N005 130.66(15) . . ?
C00G C00H N006 118.34(15) . . ?
C12 C13 C8 117.47(15) . . ?
H13 C13 C8 121.26(9) . . ?
H13 C13 C12 121.26(10) . . ?
C00L C00J O003 109.60(15) . . ?
C00V C00J O003 128.39(15) . . ?
C00V C00J C00L 121.97(15) . . ?
C10 C9 C8 121.70(16) . . ?
H9 C9 C8 119.15(10) . . ?
H9 C9 C10 119.15(10) . . ?
C00B C00L O 127.60(15) . . ?
C00J C00L O 110.26(14) . . ?
C00J C00L C00B 122.13(16) . . ?
C11 C12 O2 110.04(15) . . ?
C13 C12 O2 127.59(15) . . ?
C13 C12 C11 122.35(16) . . ?
C00V C00N C00E 121.78(16) . . ?
H00N C00N C00E 119.11(10) . . ?
H00N C00N C00V 119.11(10) . . ?
C6 C7 N1 106.01(14) . . ?
H7 C7 N1 127.00(9) . . ?
H7 C7 C6 127.00(9) . . ?
C00Y C00P C00G 120.49(16) . . ?
H00P C00P C00G 119.75(11) . . ?
H00P C00P C00Y 119.75(10) . . ?
C2 C1 N1 118.59(16) . . ?
H1 C1 N1 120.71(9) . . ?
H1 C1 C2 120.71(11) . . ?
N1 C5 N2 111.21(14) . . ?
C4 C5 N2 131.19(16) . . ?
C4 C5 N1 117.59(15) . . ?
C9 C10 C11 117.09(15) . . ?
H10 C10 C11 121.45(10) . . ?
H10 C10 C9 121.45(10) . . ?
C00Y C00T N006 118.65(16) . . ?
H00T C00T N006 120.67(10) . . ?
H00T C00T C00Y 120.67(11) . . ?
C2 C3 C4 121.01(16) . . ?
H3 C3 C4 119.49(11) . . ?
H3 C3 C2 119.49(10) . . ?
C00N C00V C00J 116.76(15) . . ?
H00V C00V C00J 121.62(10) . . ?
H00V C00V C00N 121.62(10) . . ?
C3 C4 C5 119.38(17) . . ?
H4 C4 C5 120.31(10) . . ?
H4 C4 C3 120.31(11) . . ?
O2 C14 O1 108.13(13) . . ?
H14a C14 O1 110.07(9) . . ?
H14a C14 O2 110.07(9) . . ?
H14b C14 O1 110.07(9) . . ?
H14b C14 O2 110.07(9) . . ?
H14b C14 H14a 108.4 . . ?
C00T C00Y C00P 120.83(16) . . ?
H00Y C00Y C00P 119.59(10) . . ?
H00Y C00Y C00T 119.59(11) . . ?
C3 C2 C1 120.40(17) . . ?
H2 C2 C1 119.80(11) . . ?
H2 C2 C3 119.80(10) . . ?
O003 C010 O 109.24(14) . . ?
H01a C010 O 109.83(10) . . ?
H01a C010 O003 109.83(10) . . ?
H01b C010 O 109.83(10) . . ?
H01b C010 O003 109.83(10) . . ?
H01b C010 H01a 108.3 . . ?

loop_
_geom_bond_atom_site_label_1
_geom_bond_atom_site_label_2
_geom_bond_distance
_geom_bond_site_symmetry_2
_geom_bond_publ_flag
O C00L 1.376(2) . ?
O C010 1.426(2) . ?
O1 C11 1.377(2) . ?
O1 C14 1.439(2) . ?
O003 C00J 1.379(2) . ?
O003 C010 1.420(2) . ?
O2 C12 1.373(2) . ?
O2 C14 1.428(2) . ?
N005 C00A 1.378(2) . ?
N005 C00H 1.330(2) . ?
N006 C00C 1.374(2) . ?
N006 C00H 1.395(2) . ?
N006 C00T 1.377(2) . ?
N2 C6 1.380(2) . ?
N2 C5 1.327(2) . ?
N1 C7 1.377(2) . ?
N1 C1 1.376(2) . ?
N1 C5 1.394(2) . ?
C8 C6 1.467(2) . ?
C8 C13 1.410(2) . ?
C8 C9 1.398(2) . ?
C00A C00C 1.374(2) . ?
C00A C00E 1.470(2) . ?
C00B C00E 1.407(2) . ?
C00B C00L 1.371(2) . ?
C00B H00B 0.9500 . ?
C00C H00C 0.9500 . ?
C6 C7 1.374(2) . ?
C00E C00N 1.394(2) . ?
C11 C12 1.388(2) . ?
C11 C10 1.367(2) . ?
C00G C00H 1.412(2) . ?
C00G C00P 1.361(2) . ?
C00G H00G 0.9500 . ?
C13 C12 1.363(2) . ?
C13 H13 0.9500 . ?
C00J C00L 1.382(2) . ?
C00J C00V 1.370(3) . ?
C9 C10 1.400(2) . ?
C9 H9 0.9500 . ?
C00N C00V 1.401(2) . ?
C00N H00N 0.9500 . ?
C7 H7 0.9500 . ?
C00P C00Y 1.416(3) . ?
C00P H00P 0.9500 . ?
C1 C2 1.354(2) . ?
C1 H1 0.9500 . ?
C5 C4 1.416(2) . ?
C10 H10 0.9500 . ?
C00T C00Y 1.357(3) . ?
C00T H00T 0.9500 . ?
C3 C4 1.359(3) . ?
C3 C2 1.416(3) . ?
C3 H3 0.9500 . ?
C00V H00V 0.9500 . ?
C4 H4 0.9500 . ?
C14 H14a 0.9900 . ?
C14 H14b 0.9900 . ?
C00Y H00Y 0.9500 . ?
C2 H2 0.9500 . ?
C010 H01a 0.9900 . ?
C010 H01b 0.9900 . ?

loop_
_geom_torsion_atom_site_label_1
_geom_torsion_atom_site_label_2
_geom_torsion_atom_site_label_3
_geom_torsion_atom_site_label_4
_geom_torsion
_geom_torsion_site_symmetry_1
_geom_torsion_site_symmetry_2
_geom_torsion_site_symmetry_3
_geom_torsion_site_symmetry_4
_geom_torsion_publ_flag
O C00L C00B C00E 179.68(16) . . . . ?
O C00L C00J O003 0.17(15) . . . . ?
O C00L C00J C00V -177.77(14) . . . . ?
O C010 O003 C00J -4.48(18) . . . . ?
O1 C11 C12 O2 -0.76(15) . . . . ?
O1 C11 C12 C13 -179.07(13) . . . . ?
O1 C11 C10 C9 178.49(17) . . . . ?
O1 C14 O2 C12 -9.49(16) . . . . ?
O003 C00J C00L C00B 179.22(13) . . . . ?
O003 C00J C00V C00N -179.45(19) . . . . ?
O2 C12 C11 C10 177.33(13) . . . . ?
O2 C12 C13 C8 -177.79(17) . . . . ?
N005 C00A C00C N006 -0.45(14) . . . . ?
N005 C00A C00E C00B 7.22(17) . . . . ?
N005 C00A C00E C00N -174.13(15) . . . . ?
N005 C00H N006 C00C 0.43(15) . . . . ?
N005 C00H N006 C00T 179.10(13) . . . . ?
N005 C00H C00G C00P -179.69(18) . . . . ?
N006 C00C C00A C00E 178.48(11) . . . . ?
N006 C00H C00G C00P 0.19(17) . . . . ?
N006 C00T C00Y C00P -1.17(19) . . . . ?
N2 C6 C8 C13 -9.82(18) . . . . ?
N2 C6 C8 C9 171.32(15) . . . . ?
N2 C6 C7 N1 0.16(14) . . . . ?
N2 C5 N1 C7 0.03(16) . . . . ?
N2 C5 N1 C1 179.87(14) . . . . ?
N2 C5 C4 C3 -178.3(2) . . . . ?
N1 C7 C6 C8 -177.57(11) . . . . ?
N1 C1 C2 C3 1.0(2) . . . . ?
N1 C5 C4 C3 0.72(18) . . . . ?
C8 C13 C12 C11 0.21(18) . . . . ?
C8 C9 C10 C11 0.10(18) . . . . ?
C00A C00E C00B C00L 176.54(14) . . . . ?
C00A C00E C00N C00V -177.16(16) . . . . ?
C00B C00E C00N C00V 1.48(18) . . . . ?
C00B C00L C00J C00V 1.3(2) . . . . ?
C00E C00N C00V C00J 0.55(19) . . . . ?
C00G C00P C00Y C00T 0.6(2) . . . . ?
C1 C2 C3 C4 0.3(2) . . . . ?
C5 C4 C3 C2 -1.2(2) . . . . ?
